data_7047788
loop_
_publ_author_name
'Weheabby, Saddam'
'Abdulmalic, Mohammad A.'
'Atzori, Matteo'
'Sessoli, Roberta'
'Aliabadi, Azar'
'R\"uffer, Tobias'

_publ_section_title
;
 Promotion of antiferromagnetic exchange interaction in multinuclear
 copper(ii) complexes via fused oxamato/oxamidato ligands.
;
_journal_issue 45
_journal_name_full 'Dalton transactions (Cambridge, England : 2003)'
_journal_page_first 16164
_journal_page_last 16181
_journal_paper_doi 10.1039/c8dt03691h
_journal_volume 47
_journal_year 2018
_chemical_formula_moiety '4(C37 H57 Cu4 N13 O13), 2(C3 H7 N O)'
_chemical_formula_sum 'C154 H242 Cu16 N54 O54'
_chemical_formula_weight 4730.64
_space_group_crystal_system monoclinic
_space_group_IT_number 15
_space_group_name_Hall '-C 2yc'
_space_group_name_H-M_alt 'C 1 2/c 1'
_symmetry_space_group_name_Hall '-C 2yc'
_symmetry_space_group_name_H-M 'C 1 2/c 1'
_atom_sites_solution_hydrogens geom
_audit_creation_method SHELXL-2013
_audit_update_record
;
2018-10-05 deposited with the CCDC.
2018-10-08 downloaded from the CCDC.
;
_cell_angle_alpha 90
_cell_angle_beta 92.987(4)
_cell_angle_gamma 90
_cell_formula_units_Z 1
_cell_length_a 29.0609(15)
_cell_length_b 15.6531(8)
_cell_length_c 12.2183(5)
_cell_measurement_reflns_used 3321
_cell_measurement_temperature 110
_cell_measurement_theta_max 65.7860
_cell_measurement_theta_min 4.5930
_cell_volume 5550.5(5)
_computing_cell_refinement
;
CrysAlisPro, Agilent Technologies,
Version 1.171.37.31 (release 14-01-2014 CrysAlis171 .NET)
(compiled Jan 14 2014,18:38:05)
;
_computing_data_collection
;
CrysAlisPro, Agilent Technologies,
Version 1.171.37.31 (release 14-01-2014 CrysAlis171 .NET)
(compiled Jan 14 2014,18:38:05)
;
_computing_data_reduction
;
CrysAlisPro, Agilent Technologies,
Version 1.171.37.31 (release 14-01-2014 CrysAlis171 .NET)
(compiled Jan 14 2014,18:38:05)
;
_computing_molecular_graphics 'XP in SHELXTL/Vs. 5.1 Bruker AXS'
_computing_publication_material 'SHELXL-2013 (Sheldrick, 2013)'
_computing_structure_refinement 'SHELXL-2013 (Sheldrick, 2013)'
_computing_structure_solution 'SHELXS-2013 (Sheldrick, 2013)'
_diffrn_ambient_temperature 110
_diffrn_measured_fraction_theta_full 0.989
_diffrn_measured_fraction_theta_max 0.989
_diffrn_measurement_device_type 'oxford gemini s'
_diffrn_measurement_method '\w scans'
_diffrn_radiation_type CuK\a
_diffrn_radiation_wavelength 1.54184
_diffrn_reflns_av_unetI/netI 0.0222
_diffrn_reflns_Laue_measured_fraction_full 0.989
_diffrn_reflns_Laue_measured_fraction_max 0.989
_diffrn_reflns_limit_h_max 34
_diffrn_reflns_limit_h_min -34
_diffrn_reflns_limit_k_max 18
_diffrn_reflns_limit_k_min -18
_diffrn_reflns_limit_l_max 12
_diffrn_reflns_limit_l_min -14
_diffrn_reflns_number 7490
_diffrn_reflns_point_group_measured_fraction_full 0.989
_diffrn_reflns_point_group_measured_fraction_max 0.989
_diffrn_reflns_theta_full 66.000
_diffrn_reflns_theta_max 65.998
_diffrn_reflns_theta_min 3.045
_exptl_absorpt_coefficient_mu 2.293
_exptl_absorpt_correction_T_max 1.00000
_exptl_absorpt_correction_T_min 0.92646
_exptl_absorpt_correction_type multi-scan
_exptl_absorpt_process_details
;
CrysAlisPro, Agilent Technologies,
Version 1.171.37.31 (release 14-01-2014 CrysAlis171 .NET)
(compiled Jan 14 2014,18:38:05)
Empirical absorption correction using spherical harmonics,
 implemented in SCALE3 ABSPACK scaling algorithm.
;
_exptl_crystal_colour blue
_exptl_crystal_density_diffrn 1.415
_exptl_crystal_description plate
_exptl_crystal_F_000 2440
_exptl_crystal_size_max 0.38
_exptl_crystal_size_mid 0.12
_exptl_crystal_size_min 0.04
_refine_diff_density_max 0.920
_refine_diff_density_min -0.478
_refine_diff_density_rms 0.113
_refine_ls_extinction_method none
_refine_ls_goodness_of_fit_ref 1.013
_refine_ls_hydrogen_treatment constr
_refine_ls_matrix_type full
_refine_ls_number_parameters 345
_refine_ls_number_reflns 7490
_refine_ls_number_restraints 8
_refine_ls_restrained_S_all 1.017
_refine_ls_R_factor_all 0.0723
_refine_ls_R_factor_gt 0.0630
_refine_ls_shift/su_max 0.001
_refine_ls_shift/su_mean 0.000
_refine_ls_structure_factor_coef Fsqd
_refine_ls_weighting_details 'w=1/[\s^2^(Fo^2^)+(0.1386P)^2^] where P=(Fo^2^+2Fc^2^)/3'
_refine_ls_weighting_scheme calc
_refine_ls_wR_factor_gt 0.1712
_refine_ls_wR_factor_ref 0.1776
_reflns_Friedel_coverage 0.000
_reflns_number_gt 6022
_reflns_number_total 7490
_reflns_threshold_expression 'I > 2\s(I)'
_cod_data_source_file c8dt03691h2.cif
_cod_data_source_block shelx_CCDC1
_cod_depositor_comments 'Adding full bibliography for 7047787--7047793.cif.'
_cod_database_code 7047788
_shelx_space_group_comment
;
The symmetry employed for this shelxl refinement is uniquely defined
by the following loop, which should always be used as a source of
symmetry information in preference to the above space-group names.
They are only intended as comments.
;
_cell_oxdiff_twin_number 2
_diffrn_oxdiff_twin_integration_method simultaneous
_shelxl_version_number 2013-4

loop_
_space_group_symop_operation_xyz
'x, y, z'
'-x, y, -z+1/2'
'x+1/2, y+1/2, z'
'-x+1/2, y+1/2, -z+1/2'
'-x, -y, -z'
'x, -y, z-1/2'
'-x+1/2, -y+1/2, -z'
'x+1/2, -y+1/2, z-1/2'

loop_
_atom_site_label
_atom_site_type_symbol
_atom_site_fract_x
_atom_site_fract_y
_atom_site_fract_z
_atom_site_U_iso_or_equiv
_atom_site_adp_type
_atom_site_occupancy
_atom_site_site_symmetry_order
_atom_site_calc_flag
_atom_site_refinement_flags_posn
_atom_site_refinement_flags_adp
_atom_site_refinement_flags_occupancy
_atom_site_disorder_assembly
_atom_site_disorder_group
C1 C 0.16199(16) 0.1722(3) 0.8401(4) 0.0479(11) Uani 1 1 d . . . . .
C1D C -0.0240(9) 0.3960(13) 1.212(2) 0.088(3) Uani 0.25 1 d D . P . .
H1D H -0.0057 0.4304 1.2582 0.105 Uiso 0.25 1 calc R U P . .
C2D C -0.0869(9) 0.3972(15) 1.068(2) 0.088(3) Uani 0.25 1 d D . P . .
H2D1 H -0.0776 0.3403 1.0497 0.132 Uiso 0.25 1 calc R U P . .
H2D2 H -0.0923 0.4295 1.0013 0.132 Uiso 0.25 1 calc R U P . .
H2D3 H -0.1148 0.3949 1.1064 0.132 Uiso 0.25 1 calc R U P . .
C3 C 0.13587(17) 0.2570(3) 0.8218(4) 0.0498(11) Uani 1 1 d . . . . .
C3D C -0.0343(10) 0.5182(13) 1.076(2) 0.088(3) Uani 0.25 1 d D . P . .
H3D1 H -0.0156 0.5508 1.1279 0.132 Uiso 0.25 1 calc R U P . .
H3D2 H -0.0600 0.5521 1.0496 0.132 Uiso 0.25 1 calc R U P . .
H3D3 H -0.0163 0.5019 1.0158 0.132 Uiso 0.25 1 calc R U P . .
C7 C 0.21898(16) 0.0881(3) 0.7464(4) 0.0491(11) Uani 1 1 d . . . . .
C8 C 0.22623(18) 0.0187(3) 0.8158(4) 0.0545(12) Uani 1 1 d . . . . .
H8 H 0.2094 0.0128 0.8781 0.065 Uiso 1 1 calc R U . . .
C9 C 0.2590(2) -0.0420(3) 0.7908(5) 0.0639(14) Uani 1 1 d . . . . .
H9 H 0.2641 -0.0884 0.8375 0.077 Uiso 1 1 calc R U . . .
C10 C 0.2840(2) -0.0352(3) 0.6991(5) 0.0616(13) Uani 1 1 d . . . . .
H10 H 0.3051 -0.0775 0.6832 0.074 Uiso 1 1 calc R U . . .
C11 C 0.27787(19) 0.0347(3) 0.6298(4) 0.0560(12) Uani 1 1 d . . . . .
H11 H 0.2952 0.0397 0.5683 0.067 Uiso 1 1 calc R U . . .
C12 C 0.24626(16) 0.0960(3) 0.6524(4) 0.0469(10) Uani 1 1 d . . . . .
C13 C 0.04170(19) 0.1213(4) 0.8776(5) 0.0621(13) Uani 1 1 d . . . . .
H13A H 0.0115 0.0970 0.8671 0.093 Uiso 1 1 calc R U . . .
H13B H 0.0644 0.0770 0.8729 0.093 Uiso 1 1 calc R U . . .
H13C H 0.0462 0.1633 0.8220 0.093 Uiso 1 1 calc R U . . .
C14 C 0.0149(2) 0.2355(4) 0.9876(7) 0.086(2) Uani 1 1 d . . . . .
H14A H 0.0265 0.2810 0.9443 0.130 Uiso 1 1 calc R U . . .
H14B H 0.0130 0.2543 1.0620 0.130 Uiso 1 1 calc R U . . .
H14C H -0.0152 0.2193 0.9587 0.130 Uiso 1 1 calc R U . . .
C15 C 0.03578(18) 0.0959(4) 1.0707(5) 0.0621(14) Uani 1 1 d . . . . .
H21A H 0.0027 0.0909 1.0758 0.075 Uiso 1 1 calc R U . . .
H21B H 0.0477 0.0406 1.0507 0.075 Uiso 1 1 calc R U . . .
C16 C 0.0573(2) 0.1230(5) 1.1783(5) 0.0747(17) Uani 1 1 d . . . . .
H22A H 0.0419 0.1737 1.2039 0.090 Uiso 1 1 calc R U . . .
H22B H 0.0541 0.0781 1.2319 0.090 Uiso 1 1 calc R U . . .
C17 C 0.1324(2) 0.0600(5) 1.1602(6) 0.086(2) Uani 1 1 d . . . . .
H17A H 0.1295 0.0285 1.2268 0.129 Uiso 1 1 calc R U . . .
H17B H 0.1643 0.0728 1.1511 0.129 Uiso 1 1 calc R U . . .
H17C H 0.1206 0.0266 1.0992 0.129 Uiso 1 1 calc R U . . .
C18 C 0.1249(4) 0.1982(7) 1.2563(6) 0.131(5) Uani 1 1 d . . . . .
H24A H 0.1023 0.2413 1.2730 0.157 Uiso 1 1 calc R U . . .
H24B H 0.1319 0.1648 1.3220 0.157 Uiso 1 1 calc R U . . .
C20 C 0.1675(4) 0.2399(8) 1.2200(7) 0.136(5) Uani 1 1 d . . . . .
H25A H 0.1782 0.2819 1.2739 0.163 Uiso 1 1 calc R U . . .
H25B H 0.1915 0.1974 1.2138 0.163 Uiso 1 1 calc R U . . .
C21 C 0.1380(4) 0.3658(7) 1.1270(8) 0.138(4) Uani 1 1 d . . . . .
H21C H 0.1580 0.3993 1.1751 0.207 Uiso 1 1 calc R U . . .
H21D H 0.1085 0.3600 1.1581 0.207 Uiso 1 1 calc R U . . .
H21E H 0.1343 0.3936 1.0571 0.207 Uiso 1 1 calc R U . . .
C22 C 0.2019(3) 0.2901(7) 1.0602(7) 0.120(4) Uani 1 1 d . . . . .
H22C H 0.2152 0.2345 1.0510 0.180 Uiso 1 1 calc R U . . .
H22D H 0.2227 0.3246 1.1051 0.180 Uiso 1 1 calc R U . . .
H22E H 0.1967 0.3166 0.9898 0.180 Uiso 1 1 calc R U . . .
N1 N 0.18807(13) 0.1552(2) 0.7573(3) 0.0459(9) Uani 1 1 d . . . . .
N1D N -0.0523(8) 0.4364(12) 1.1332(18) 0.088(3) Uani 0.25 1 d D . P . .
N1N N 0.09922(13) 0.1345(3) 0.5372(4) 0.0532(10) Uani 1 1 d . . . . .
N2 N 0.23658(13) 0.1713(2) 0.5919(3) 0.0452(8) Uani 1 1 d . . . . .
N3 N 0.1473(13) 0.305(3) 0.739(4) 0.041(5) Uani 0.5 1 d . . P A 1
C19 C 0.1110(5) 0.3770(10) 0.7075(15) 0.101(5) Uani 0.5 1 d . . P A 1
H19A H 0.0835 0.3514 0.6754 0.152 Uiso 0.5 1 calc R U P A 1
H19B H 0.1237 0.4155 0.6557 0.152 Uiso 0.5 1 calc R U P A 1
H19C H 0.1038 0.4080 0.7721 0.152 Uiso 0.5 1 calc R U P A 1
O3 O 0.1382(9) 0.2920(19) 0.730(3) 0.038(3) Uani 0.5 1 d . . P A 2
N7 N 0.04634(13) 0.1610(3) 0.9844(4) 0.0532(10) Uani 1 1 d . . . . .
N8 N 0.10591(18) 0.1411(4) 1.1655(4) 0.0740(15) Uani 1 1 d . . . . .
N9 N 0.1581(2) 0.2818(4) 1.1132(5) 0.0890(19) Uani 1 1 d . . . . .
O1 O 0.15727(11) 0.1325(3) 0.9275(3) 0.0568(9) Uani 1 1 d . . . . .
O1D O -0.0211(7) 0.3192(10) 1.2246(17) 0.088(3) Uani 0.25 1 d D . P . .
O1N O 0.13150(14) 0.1836(3) 0.5158(3) 0.0694(11) Uani 1 1 d . . . . .
O2N O 0.08468(13) 0.1326(3) 0.6310(3) 0.0687(10) Uani 1 1 d . . . . .
O3' O 0.11072(12) 0.2816(2) 0.8964(3) 0.0547(8) Uani 1 1 d . . . . .
O3N O 0.08245(14) 0.0878(3) 0.4625(3) 0.0729(12) Uani 1 1 d . . . . .
Cu1 Cu 0.18350(2) 0.23490(4) 0.63733(6) 0.0465(2) Uani 1 1 d . . . . .
Cu2 Cu 0.11108(2) 0.20570(5) 1.02596(6) 0.0528(2) Uani 1 1 d . . . . .
C2 C 0.26092(16) 0.2069(3) 0.5182(4) 0.0441(10) Uani 1 1 d . . . . .
O2 O 0.29758(11) 0.18191(19) 0.4778(3) 0.0472(7) Uani 1 1 d . . . . .

loop_
_atom_site_aniso_label
_atom_site_aniso_U_11
_atom_site_aniso_U_22
_atom_site_aniso_U_33
_atom_site_aniso_U_23
_atom_site_aniso_U_13
_atom_site_aniso_U_12
C1 0.051(2) 0.055(3) 0.036(2) 0.005(2) -0.0068(18) -0.014(2)
C1D 0.119(8) 0.055(5) 0.093(8) 0.012(5) 0.038(6) 0.019(5)
C2D 0.119(8) 0.055(5) 0.093(8) 0.012(5) 0.038(6) 0.019(5)
C3 0.056(3) 0.048(3) 0.045(3) 0.001(2) -0.008(2) -0.015(2)
C3D 0.119(8) 0.055(5) 0.093(8) 0.012(5) 0.038(6) 0.019(5)
C7 0.061(3) 0.049(3) 0.036(2) 0.007(2) -0.010(2) -0.016(2)
C8 0.070(3) 0.048(3) 0.045(3) 0.015(2) -0.004(2) -0.011(2)
C9 0.094(4) 0.047(3) 0.049(3) 0.017(3) -0.012(3) -0.005(3)
C10 0.087(4) 0.048(3) 0.049(3) 0.009(2) -0.003(3) 0.005(2)
C11 0.077(3) 0.045(3) 0.045(3) 0.003(2) -0.001(2) -0.005(2)
C12 0.065(3) 0.038(2) 0.036(2) 0.006(2) -0.006(2) -0.0135(19)
C13 0.062(3) 0.074(4) 0.049(3) 0.001(3) -0.009(2) -0.011(2)
C14 0.062(3) 0.063(4) 0.135(7) 0.001(4) 0.012(4) 0.005(3)
C15 0.058(3) 0.061(3) 0.068(4) 0.004(3) 0.014(3) -0.013(2)
C16 0.085(4) 0.085(4) 0.055(4) 0.001(3) 0.018(3) -0.019(3)
C17 0.069(3) 0.107(5) 0.080(4) 0.054(4) -0.023(3) -0.028(3)
C18 0.188(10) 0.167(9) 0.037(3) -0.007(5) -0.003(4) -0.104(8)
C20 0.178(10) 0.157(9) 0.066(5) 0.019(5) -0.045(6) -0.107(8)
C21 0.204(11) 0.108(7) 0.099(7) -0.047(6) -0.017(7) -0.062(7)
C22 0.097(5) 0.167(9) 0.092(6) 0.018(6) -0.028(4) -0.084(6)
N1 0.054(2) 0.045(2) 0.038(2) 0.0108(16) -0.0048(16) -0.0085(16)
N1D 0.119(8) 0.055(5) 0.093(8) 0.012(5) 0.038(6) 0.019(5)
N1N 0.047(2) 0.060(2) 0.051(3) 0.006(2) -0.0083(17) -0.0067(18)
N2 0.066(2) 0.0361(18) 0.0329(19) 0.0028(16) -0.0029(16) -0.0086(16)
N3 0.049(13) 0.031(9) 0.041(9) 0.001(6) -0.008(8) -0.031(6)
C19 0.090(9) 0.068(9) 0.146(16) 0.022(9) 0.008(9) 0.013(7)
O3 0.042(10) 0.032(10) 0.038(7) 0.000(6) -0.009(7) -0.020(6)
N7 0.049(2) 0.054(2) 0.056(3) -0.001(2) -0.0032(18) -0.0079(16)
N8 0.086(3) 0.095(4) 0.040(2) 0.012(3) -0.009(2) -0.037(3)
N9 0.104(4) 0.103(5) 0.057(3) 0.000(3) -0.019(3) -0.057(4)
O1 0.0556(18) 0.072(2) 0.042(2) 0.0182(17) 0.0024(14) -0.0056(16)
O1D 0.119(8) 0.055(5) 0.093(8) 0.012(5) 0.038(6) 0.019(5)
O1N 0.075(2) 0.084(3) 0.048(2) 0.005(2) -0.0044(17) -0.040(2)
O2N 0.061(2) 0.090(3) 0.055(2) 0.007(2) 0.0093(17) -0.0059(19)
O3' 0.0661(19) 0.054(2) 0.044(2) 0.0015(16) 0.0026(16) -0.0128(15)
O3N 0.074(2) 0.087(3) 0.057(2) 0.002(2) -0.0057(18) -0.034(2)
Cu1 0.0620(4) 0.0413(4) 0.0356(4) 0.0078(3) -0.0025(3) -0.0092(3)
Cu2 0.0595(4) 0.0588(5) 0.0395(4) 0.0023(3) -0.0021(3) -0.0183(3)
C2 0.061(3) 0.038(2) 0.033(2) -0.0016(18) -0.0052(19) -0.0115(19)
O2 0.0646(18) 0.0392(16) 0.0373(16) 0.0045(14) -0.0015(14) -0.0096(13)

loop_
_atom_type_symbol
_atom_type_description
_atom_type_scat_dispersion_real
_atom_type_scat_dispersion_imag
_atom_type_scat_source
C C 0.0181 0.0091 'International Tables Vol C Tables 4.2.6.8 and 6.1.1.4'
N N 0.0311 0.0180 'International Tables Vol C Tables 4.2.6.8 and 6.1.1.4'
O O 0.0492 0.0322 'International Tables Vol C Tables 4.2.6.8 and 6.1.1.4'
Cu Cu -1.9646 0.5888 'International Tables Vol C Tables 4.2.6.8 and 6.1.1.4'
H H 0.0000 0.0000 'International Tables Vol C Tables 4.2.6.8 and 6.1.1.4'

loop_
_geom_angle_atom_site_label_1
_geom_angle_atom_site_label_2
_geom_angle_atom_site_label_3
_geom_angle
_geom_angle_site_symmetry_1
_geom_angle_site_symmetry_3
O1 C1 N1 130.4(5) . .
O1 C1 C3 118.5(5) . .
N1 C1 C3 111.1(4) . .
O1D C1D N1D 125(2) . .
O1D C1D C1D 82.7(16) . 2_557
N1D C1D C1D 148.6(18) . 2_557
O1D C1D O1D 44.2(15) . 2_557
N1D C1D O1D 160(2) . 2_557
C1D C1D O1D 39.0(8) 2_557 2_557
O1D C1D H1D 117.4 . .
N1D C1D H1D 117.3 . .
C1D C1D H1D 37.7 2_557 .
O1D C1D H1D 76.0 2_557 .
N1D C2D H2D1 110.7 . .
N1D C2D H2D2 110.7 . .
H2D1 C2D H2D2 108.2 . .
N1D C2D H2D3 110.7 . .
H2D1 C2D H2D3 108.2 . .
H2D2 C2D H2D3 108.2 . .
O3' C3 O3 125.2(17) . .
O3' C3 N3 124(2) . .
O3' C3 C1 117.3(4) . .
O3 C3 C1 117.2(17) . .
N3 C3 C1 117(2) . .
N1D C3D H3D1 109.5 . .
N1D C3D H3D2 109.4 . .
H3D1 C3D H3D2 109.5 . .
N1D C3D H3D3 109.5 . .
H3D1 C3D H3D3 109.5 . .
H3D2 C3D H3D3 109.5 . .
C8 C7 N1 127.6(5) . .
C8 C7 C12 119.0(5) . .
N1 C7 C12 113.4(4) . .
C7 C8 C9 119.0(5) . .
C7 C8 H8 120.5 . .
C9 C8 H8 120.5 . .
C10 C9 C8 121.6(5) . .
C10 C9 H9 119.2 . .
C8 C9 H9 119.2 . .
C9 C10 C11 120.3(5) . .
C9 C10 H10 119.9 . .
C11 C10 H10 119.9 . .
C12 C11 C10 119.7(5) . .
C12 C11 H11 120.1 . .
C10 C11 H11 120.1 . .
C11 C12 N2 126.8(4) . .
C11 C12 C7 120.4(4) . .
N2 C12 C7 112.8(4) . .
N7 C13 H13A 109.5 . .
N7 C13 H13B 109.5 . .
H13A C13 H13B 109.5 . .
N7 C13 H13C 109.5 . .
H13A C13 H13C 109.5 . .
H13B C13 H13C 109.5 . .
N7 C14 H14A 109.5 . .
N7 C14 H14B 109.5 . .
H14A C14 H14B 109.5 . .
N7 C14 H14C 109.5 . .
H14A C14 H14C 109.5 . .
H14B C14 H14C 109.5 . .
C16 C15 N7 109.5(5) . .
C16 C15 H21A 109.8 . .
N7 C15 H21A 109.8 . .
C16 C15 H21B 109.8 . .
N7 C15 H21B 109.8 . .
H21A C15 H21B 108.2 . .
N8 C16 C15 109.0(5) . .
N8 C16 H22A 109.9 . .
C15 C16 H22A 109.9 . .
N8 C16 H22B 109.9 . .
C15 C16 H22B 109.9 . .
H22A C16 H22B 108.3 . .
N8 C17 H17A 109.5 . .
N8 C17 H17B 109.5 . .
H17A C17 H17B 109.5 . .
N8 C17 H17C 109.5 . .
H17A C17 H17C 109.5 . .
H17B C17 H17C 109.5 . .
C20 C18 N8 108.6(7) . .
C20 C18 H24A 110.0 . .
N8 C18 H24A 110.0 . .
C20 C18 H24B 110.0 . .
N8 C18 H24B 110.0 . .
H24A C18 H24B 108.4 . .
N9 C20 C18 109.9(8) . .
N9 C20 H25A 109.7 . .
C18 C20 H25A 109.7 . .
N9 C20 H25B 109.7 . .
C18 C20 H25B 109.7 . .
H25A C20 H25B 108.2 . .
N9 C21 H21C 109.5 . .
N9 C21 H21D 109.5 . .
H21C C21 H21D 109.5 . .
N9 C21 H21E 109.5 . .
H21C C21 H21E 109.5 . .
H21D C21 H21E 109.5 . .
N9 C22 H22C 109.5 . .
N9 C22 H22D 109.5 . .
H22C C22 H22D 109.5 . .
N9 C22 H22E 109.5 . .
H22C C22 H22E 109.5 . .
H22D C22 H22E 109.5 . .
C1 N1 C7 128.5(4) . .
C1 N1 Cu1 115.6(3) . .
C7 N1 Cu1 115.9(3) . .
C1D N1D C2D 125.6(19) . .
C1D N1D C3D 119(2) . .
C2D N1D C3D 110.6(18) . .
O2N N1N O3N 121.4(4) . .
O2N N1N O1N 120.2(4) . .
O3N N1N O1N 118.3(5) . .
C2 N2 C12 128.3(4) . .
C2 N2 Cu1 116.6(3) . .
C12 N2 Cu1 114.7(3) . .
C3 N3 C19 114(3) . .
C3 N3 Cu1 109(3) . .
C19 N3 Cu1 128(3) . .
N3 C19 H19A 109.5 . .
N3 C19 H19B 109.5 . .
H19A C19 H19B 109.5 . .
N3 C19 H19C 109.4 . .
H19A C19 H19C 109.5 . .
H19B C19 H19C 109.5 . .
C3 O3 Cu1 112(2) . .
C13 N7 C14 109.5(5) . .
C13 N7 C15 109.1(4) . .
C14 N7 C15 111.3(5) . .
C13 N7 Cu2 114.4(3) . .
C14 N7 Cu2 106.6(3) . .
C15 N7 Cu2 106.0(3) . .
C16 N8 C17 110.3(5) . .
C16 N8 C18 110.9(6) . .
C17 N8 C18 111.6(7) . .
C16 N8 Cu2 107.8(4) . .
C17 N8 Cu2 109.4(4) . .
C18 N8 Cu2 106.7(4) . .
C21 N9 C22 109.6(7) . .
C21 N9 C20 110.9(8) . .
C22 N9 C20 107.8(8) . .
C21 N9 Cu2 108.8(5) . .
C22 N9 Cu2 113.0(5) . .
C20 N9 Cu2 106.7(4) . .
C1 O1 Cu2 108.1(3) . .
C1D O1D O1D 96.7(16) . 2_557
C1D O1D C1D 58(2) . 2_557
O1D O1D C1D 39.1(8) 2_557 2_557
N1N O1N Cu1 125.1(3) . .
C3 O3' Cu2 114.7(3) . .
N1 Cu1 N2 81.99(16) . .
N1 Cu1 O3 83.2(10) . .
N2 Cu1 O3 162.1(10) . .
N1 Cu1 N3 84.4(14) . .
N2 Cu1 N3 155.8(11) . .
N1 Cu1 O2 160.17(15) . 7_556
N2 Cu1 O2 83.22(15) . 7_556
O3 Cu1 O2 108.6(10) . 7_556
N3 Cu1 O2 104.5(13) . 7_556
N1 Cu1 O1N 107.07(15) . .
N2 Cu1 O1N 98.47(17) . .
O3 Cu1 O1N 95.5(6) . .
N3 Cu1 O1N 104.7(9) . .
O2 Cu1 O1N 88.12(13) 7_556 .
O3' Cu2 N8 172.2(2) . .
O3' Cu2 N7 92.29(16) . .
N8 Cu2 N7 85.98(19) . .
O3' Cu2 N9 92.4(2) . .
N8 Cu2 N9 85.9(2) . .
N7 Cu2 N9 154.1(3) . .
O3' Cu2 O1 81.45(14) . .
N8 Cu2 O1 106.4(2) . .
N7 Cu2 O1 105.60(16) . .
N9 Cu2 O1 100.3(2) . .
O2 C2 N2 129.8(4) . .
O2 C2 C2 120.1(5) . 7_556
N2 C2 C2 110.1(5) . 7_556
C2 O2 Cu1 109.9(3) . 7_556

loop_
_geom_bond_atom_site_label_1
_geom_bond_atom_site_label_2
_geom_bond_distance
_geom_bond_site_symmetry_2
C1 O1 1.250(5) .
C1 N1 1.322(6) .
C1 C3 1.540(8) .
C1D O1D 1.215(19) .
C1D N1D 1.38(2) .
C1D C1D 1.64(5) 2_557
C1D O1D 1.91(3) 2_557
C1D H1D 0.9300 .
C2D N1D 1.40(2) .
C2D H2D1 0.9711 .
C2D H2D2 0.9712 .
C2D H2D3 0.9713 .
C3 O3' 1.258(6) .
C3 O3 1.26(4) .
C3 N3 1.32(5) .
C3D N1D 1.560(19) .
C3D H3D1 0.9600 .
C3D H3D2 0.9600 .
C3D H3D3 0.9600 .
C7 C8 1.387(7) .
C7 N1 1.392(7) .
C7 C12 1.435(7) .
C8 C9 1.390(8) .
C8 H8 0.9300 .
C9 C10 1.371(8) .
C9 H9 0.9300 .
C10 C11 1.388(7) .
C10 H10 0.9300 .
C11 C12 1.367(7) .
C11 H11 0.9300 .
C12 N2 1.412(6) .
C13 N7 1.445(7) .
C13 H13A 0.9600 .
C13 H13B 0.9600 .
C13 H13C 0.9600 .
C14 N7 1.482(7) .
C14 H14A 0.9600 .
C14 H14B 0.9600 .
C14 H14C 0.9600 .
C15 C16 1.487(8) .
C15 N7 1.510(7) .
C15 H21A 0.9700 .
C15 H21B 0.9700 .
C16 N8 1.458(8) .
C16 H22A 0.9700 .
C16 H22B 0.9700 .
C17 N8 1.488(10) .
C17 H17A 0.9600 .
C17 H17B 0.9600 .
C17 H17C 0.9600 .
C18 C20 1.488(12) .
C18 N8 1.507(8) .
C18 H24A 0.9700 .
C18 H24B 0.9700 .
C20 N9 1.474(10) .
C20 H25A 0.9700 .
C20 H25B 0.9700 .
C21 N9 1.452(13) .
C21 H21C 0.9600 .
C21 H21D 0.9600 .
C21 H21E 0.9600 .
C22 N9 1.464(11) .
C22 H22C 0.9600 .
C22 H22D 0.9600 .
C22 H22E 0.9600 .
N1 Cu1 1.924(4) .
N1N O2N 1.242(5) .
N1N O3N 1.249(6) .
N1N O1N 1.251(6) .
N2 C2 1.299(6) .
N2 Cu1 1.941(4) .
N3 C19 1.58(5) .
N3 Cu1 2.00(5) .
C19 H19A 0.9600 .
C19 H19B 0.9600 .
C19 H19C 0.9600 .
O3 Cu1 1.99(4) .
N7 Cu2 2.046(4) .
N8 Cu2 1.994(5) .
N9 Cu2 2.066(5) .
O1 Cu2 2.174(4) .
O1D O1D 1.34(4) 2_557
O1D C1D 1.91(3) 2_557
O1N Cu1 2.213(4) .
O3' Cu2 1.978(4) .
Cu1 O2 2.015(3) 7_556
C2 O2 1.260(6) .
C2 C2 1.546(9) 7_556
O2 Cu1 2.015(3) 7_556

loop_
_geom_torsion_atom_site_label_1
_geom_torsion_atom_site_label_2
_geom_torsion_atom_site_label_3
_geom_torsion_atom_site_label_4
_geom_torsion
_geom_torsion_site_symmetry_1
_geom_torsion_site_symmetry_4
O1 C1 C3 O3' -0.5(6) . .
N1 C1 C3 O3' -178.2(4) . .
O1 C1 C3 O3 -174.4(10) . .
N1 C1 C3 O3 8.0(11) . .
O1 C1 C3 N3 168.4(13) . .
N1 C1 C3 N3 -9.2(14) . .
N1 C7 C8 C9 -179.9(5) . .
C12 C7 C8 C9 -1.4(7) . .
C7 C8 C9 C10 -0.5(8) . .
C8 C9 C10 C11 1.7(9) . .
C9 C10 C11 C12 -1.1(8) . .
C10 C11 C12 N2 178.6(5) . .
C10 C11 C12 C7 -0.8(7) . .
C8 C7 C12 C11 2.0(7) . .
N1 C7 C12 C11 -179.3(4) . .
C8 C7 C12 N2 -177.5(4) . .
N1 C7 C12 N2 1.2(6) . .
N7 C15 C16 N8 -52.1(7) . .
N8 C18 C20 N9 52.7(13) . .
O1 C1 N1 C7 -2.0(8) . .
C3 C1 N1 C7 175.3(4) . .
O1 C1 N1 Cu1 179.3(4) . .
C3 C1 N1 Cu1 -3.4(5) . .
C8 C7 N1 C1 6.9(8) . .
C12 C7 N1 C1 -171.7(4) . .
C8 C7 N1 Cu1 -174.4(4) . .
C12 C7 N1 Cu1 7.0(5) . .
O1D C1D N1D C2D 10(4) . .
C1D C1D N1D C2D 160(4) 2_557 .
O1D C1D N1D C2D 62(7) 2_557 .
O1D C1D N1D C3D -143(3) . .
C1D C1D N1D C3D 7(6) 2_557 .
O1D C1D N1D C3D -91(6) 2_557 .
C11 C12 N2 C2 -15.5(8) . .
C7 C12 N2 C2 164.0(4) . .
C11 C12 N2 Cu1 171.7(4) . .
C7 C12 N2 Cu1 -8.8(5) . .
O3' C3 N3 C19 -27(2) . .
O3 C3 N3 C19 72(13) . .
C1 C3 N3 C19 164.8(15) . .
O3' C3 N3 Cu1 -175.8(6) . .
O3 C3 N3 Cu1 -77(14) . .
C1 C3 N3 Cu1 16.1(19) . .
O3' C3 O3 Cu1 178.4(5) . .
N3 C3 O3 Cu1 87(14) . .
C1 C3 O3 Cu1 -8.3(14) . .
C16 C15 N7 C13 158.1(5) . .
C16 C15 N7 C14 -80.9(6) . .
C16 C15 N7 Cu2 34.5(5) . .
C15 C16 N8 C17 -76.9(7) . .
C15 C16 N8 C18 159.0(6) . .
C15 C16 N8 Cu2 42.5(6) . .
C20 C18 N8 C16 -159.7(9) . .
C20 C18 N8 C17 77.0(10) . .
C20 C18 N8 Cu2 -42.5(11) . .
C18 C20 N9 C21 83.1(10) . .
C18 C20 N9 C22 -156.9(9) . .
C18 C20 N9 Cu2 -35.3(11) . .
N1 C1 O1 Cu2 176.6(4) . .
C3 C1 O1 Cu2 -0.5(5) . .
N1D C1D O1D O1D 157(3) . 2_557
C1D C1D O1D O1D -7(3) 2_557 2_557
N1D C1D O1D C1D 165(4) . 2_557
O1D C1D O1D C1D 7(3) 2_557 2_557
O2N N1N O1N Cu1 23.9(7) . .
O3N N1N O1N Cu1 -155.8(4) . .
O3 C3 O3' Cu2 174.6(10) . .
N3 C3 O3' Cu2 -166.8(15) . .
C1 C3 O3' Cu2 1.3(5) . .
C12 N2 C2 O2 4.1(8) . .
Cu1 N2 C2 O2 176.8(4) . .
C12 N2 C2 C2 -174.7(4) . 7_556
Cu1 N2 C2 C2 -2.0(6) . 7_556
N2 C2 O2 Cu1 177.9(4) . 7_556
C2 C2 O2 Cu1 -3.3(6) 7_556 7_556

loop_
_cell_oxdiff_twin_id
_cell_oxdiff_twin_matrix_11
_cell_oxdiff_twin_matrix_12
_cell_oxdiff_twin_matrix_13
_cell_oxdiff_twin_matrix_21
_cell_oxdiff_twin_matrix_22
_cell_oxdiff_twin_matrix_23
_cell_oxdiff_twin_matrix_31
_cell_oxdiff_twin_matrix_32
_cell_oxdiff_twin_matrix_33
1 1.0000 0.0000 0.0000 0.0000 1.0000 0.0000 0.0000 0.0000 1.0000
2 -0.9997 0.0008 -0.2511 -0.0004 -0.9999 -0.0001 -0.0004 0.0000 0.9993

loop_
_diffrn_oxdiff_twin_id
_diffrn_oxdiff_twin_ratio
_diffrn_oxdiff_twin_reflns_isolated
_diffrn_oxdiff_twin_reflns_overlapped
1 0.5034 4965 5536
2 0.4966 4985 5536
